data_4036698
loop_
_publ_author_name
'Joshi-Pangu, Amruta'
'Cohen, Ryan D.'
'Tudge, Matthew T.'
'Chen, Yonggang'

_publ_section_title
;
 Dearomatization of Electron-Deficient Nitrogen Heterocycles via
 Cobalt-Catalyzed Asymmetric Cyclopropanation.
;
_journal_issue 8
_journal_name_full 'The Journal of organic chemistry'
_journal_page_first 3070
_journal_page_last 3075
_journal_paper_doi 10.1021/acs.joc.6b00322
_journal_volume 81
_journal_year 2016
_chemical_absolute_configuration ad
_chemical_formula_moiety 'C10 H9 Br Cl N3 O2'
_chemical_formula_sum 'C10 H9 Br Cl N3 O2'
_chemical_formula_weight 318.56
_chemical_name_systematic
; 
ethyl (6aS,7R,7aS)-3-bromo-6-chloro-6a,7a-dihydro-7H
-cyclopropa[d]imidazo[1,2-b]pyridazine-7-carboxylate
;
_space_group_crystal_system orthorhombic
_space_group_IT_number 19
_space_group_name_Hall 'P 2ac 2ab'
_space_group_name_H-M_alt 'P 21 21 21'
_atom_sites_solution_hydrogens geom
_audit_creation_method SHELXL-2014
_cell_angle_alpha 90
_cell_angle_beta 90
_cell_angle_gamma 90
_cell_formula_units_Z 8
_cell_length_a 8.4770(3)
_cell_length_b 10.9753(4)
_cell_length_c 25.6472(9)
_cell_measurement_reflns_used 9831
_cell_measurement_temperature 100(2)
_cell_measurement_theta_max 66.64
_cell_measurement_theta_min 5.17
_cell_volume 2386.15(15)
_computing_cell_refinement 'Bruker SAINT'
_computing_data_collection 'Bruker APEX2'
_computing_data_reduction 'Bruker SAINT'
_computing_molecular_graphics 'Bruker SHELXTL'
_computing_publication_material 'Bruker SHELXTL'
_computing_structure_refinement 'SHELXL-2014 (Sheldrick, 2014)'
_computing_structure_solution 'SHELXS-97 (Sheldrick 2008)'
_diffrn_ambient_temperature 100(2)
_diffrn_measured_fraction_theta_full 1.000
_diffrn_measured_fraction_theta_max 1.000
_diffrn_measurement_device_type 'Bruker APEX-II CCD'
_diffrn_measurement_method '\f and \w scans'
_diffrn_radiation_type CuK\a
_diffrn_radiation_wavelength 1.54178
_diffrn_reflns_av_R_equivalents 0.0308
_diffrn_reflns_av_unetI/netI 0.0184
_diffrn_reflns_Laue_measured_fraction_full 1.000
_diffrn_reflns_Laue_measured_fraction_max 1.000
_diffrn_reflns_limit_h_max 10
_diffrn_reflns_limit_h_min -10
_diffrn_reflns_limit_k_max 11
_diffrn_reflns_limit_k_min -13
_diffrn_reflns_limit_l_max 27
_diffrn_reflns_limit_l_min -30
_diffrn_reflns_number 27572
_diffrn_reflns_point_group_measured_fraction_full 1.000
_diffrn_reflns_point_group_measured_fraction_max 0.999
_diffrn_reflns_theta_full 66.500
_diffrn_reflns_theta_max 66.631
_diffrn_reflns_theta_min 3.446
_diffrn_source 'sealed-tube X-ray generator'
_exptl_absorpt_coefficient_mu 6.729
_exptl_absorpt_correction_T_max 0.817
_exptl_absorpt_correction_T_min 0.603
_exptl_absorpt_correction_type multi-scan
_exptl_absorpt_process_details
;
(SADABS; Sheldrick, 2003)
;
_exptl_crystal_colour colourless
_exptl_crystal_density_diffrn 1.774
_exptl_crystal_description 'elongated needle'
_exptl_crystal_F_000 1264
_exptl_crystal_size_max 0.150
_exptl_crystal_size_mid 0.050
_exptl_crystal_size_min 0.030
_exptl_transmission_factor_max 0.7528
_exptl_transmission_factor_min 0.5555
_refine_diff_density_max 0.270
_refine_diff_density_min -0.221
_refine_diff_density_rms 0.043
_refine_ls_abs_structure_details
; 
 Flack x determined using 1760 quotients [(I+)-(I-)]/[(I+)+(I-)] 
 (Parsons, Flack and Wagner, Acta Cryst. B69 (2013) 249-259). 
;
_refine_ls_abs_structure_Flack -0.016(5)
_refine_ls_extinction_method none
_refine_ls_goodness_of_fit_ref 1.042
_refine_ls_hydrogen_treatment constr
_refine_ls_matrix_type full
_refine_ls_number_parameters 309
_refine_ls_number_reflns 4201
_refine_ls_number_restraints 0
_refine_ls_restrained_S_all 1.042
_refine_ls_R_factor_all 0.0149
_refine_ls_R_factor_gt 0.0147
_refine_ls_shift/su_max 0.001
_refine_ls_shift/su_mean 0.000
_refine_ls_structure_factor_coef Fsqd
_refine_ls_weighting_details 'w=1/[\s^2^(Fo^2^)+(0.0190P)^2^+0.8566P] where P=(Fo^2^+2Fc^2^)/3'
_refine_ls_weighting_scheme calc
_refine_ls_wR_factor_gt 0.0374
_refine_ls_wR_factor_ref 0.0375
_reflns_Friedel_coverage 0.737
_reflns_Friedel_fraction_full 1.000
_reflns_Friedel_fraction_max 0.999
_reflns_number_gt 4167
_reflns_number_total 4201
_reflns_threshold_expression 'I > 2\s(I)'
_cod_data_source_file jo6b00322_si_003.cif
_cod_data_source_block mdj072
_cod_database_code 4036698
_shelx_space_group_comment
; 
The symmetry employed for this shelxl refinement is uniquely defined 
by the following loop, which should always be used as a source of 
symmetry information in preference to the above space-group names. 
They are only intended as comments. 
;
_shelx_estimated_absorpt_t_min 0.432
_shelx_estimated_absorpt_t_max 0.824
_shelxl_version_number 2014-3

loop_
_space_group_symop_operation_xyz
'x, y, z'
'-x+1/2, -y, z+1/2'
'-x, y+1/2, -z+1/2'
'x+1/2, -y+1/2, -z'

loop_
_atom_site_label
_atom_site_type_symbol
_atom_site_fract_x
_atom_site_fract_y
_atom_site_fract_z
_atom_site_U_iso_or_equiv
_atom_site_adp_type
_atom_site_occupancy
_atom_site_site_symmetry_order
_atom_site_calc_flag
_atom_site_refinement_flags_posn
_atom_site_refinement_flags_adp
Br1 Br 0.63663(3) 0.97976(2) 0.47395(2) 0.01920(7) Uani 1 1 d . .
Cl1 Cl 0.02182(7) 0.83432(6) 0.43787(2) 0.01937(12) Uani 1 1 d . .
O1 O 0.1063(2) 1.11573(17) 0.53168(7) 0.0251(4) Uani 1 1 d . .
O2 O -0.1202(2) 1.13641(16) 0.57658(7) 0.0188(4) Uani 1 1 d . .
N1 N 0.4117(2) 0.95423(19) 0.61373(8) 0.0165(4) Uani 1 1 d . .
C2 C 0.5421(3) 0.9838(2) 0.58386(9) 0.0170(5) Uani 1 1 d . .
H2A H 0.6406 1.0108 0.5972 0.020 Uiso 1 1 calc R U
C3 C 0.5081(3) 0.9684(2) 0.53256(9) 0.0150(5) Uani 1 1 d . .
N4 N 0.3535(2) 0.92820(18) 0.53024(8) 0.0137(4) Uani 1 1 d . .
N5 N 0.2717(2) 0.90140(19) 0.48557(8) 0.0155(4) Uani 1 1 d . .
C6 C 0.1301(3) 0.8653(2) 0.49355(9) 0.0149(5) Uani 1 1 d . .
C6A C 0.0495(3) 0.8421(2) 0.54346(9) 0.0144(5) Uani 1 1 d . .
H6AA H -0.0145 0.7657 0.5455 0.017 Uiso 1 1 calc R U
C7 C -0.0042(3) 0.9471(2) 0.57844(9) 0.0148(5) Uani 1 1 d . .
H7A H -0.0980 0.9287 0.6007 0.018 Uiso 1 1 calc R U
C7A C 0.1435(3) 0.8745(2) 0.59174(9) 0.0145(5) Uani 1 1 d . .
H7AA H 0.1344 0.8168 0.6218 0.017 Uiso 1 1 calc R U
C8 C 0.3022(3) 0.9219(2) 0.58095(9) 0.0144(5) Uani 1 1 d . .
C9 C 0.0044(3) 1.0748(2) 0.55887(10) 0.0161(5) Uani 1 1 d . .
C10 C -0.1367(3) 1.2623(2) 0.55904(11) 0.0249(5) Uani 1 1 d . .
H10A H -0.1714 1.2648 0.5222 0.030 Uiso 1 1 calc R U
H10B H -0.0348 1.3058 0.5620 0.030 Uiso 1 1 calc R U
C11 C -0.2573(4) 1.3202(3) 0.59333(14) 0.0388(8) Uani 1 1 d . .
H11A H -0.2664 1.4069 0.5846 0.058 Uiso 1 1 calc R U
H11B H -0.2253 1.3116 0.6299 0.058 Uiso 1 1 calc R U
H11C H -0.3594 1.2802 0.5880 0.058 Uiso 1 1 calc R U
Br1' Br 0.92432(3) 0.72992(2) 0.29149(2) 0.02116(7) Uani 1 1 d . .
Cl1' Cl 0.32607(7) 0.84146(7) 0.35323(2) 0.02810(15) Uani 1 1 d . .
O1' O 0.4404(2) 0.73831(16) 0.20498(7) 0.0238(4) Uani 1 1 d . .
O2' O 0.2331(2) 0.79054(17) 0.15462(7) 0.0224(4) Uani 1 1 d . .
N1' N 0.7496(2) 0.9817(2) 0.18909(8) 0.0194(4) Uani 1 1 d . .
C2' C 0.8710(3) 0.9070(2) 0.20632(10) 0.0199(5) Uani 1 1 d . .
H2'A H 0.9720 0.9011 0.1905 0.024 Uiso 1 1 calc R U
C3' C 0.8248(3) 0.8437(2) 0.24892(10) 0.0172(5) Uani 1 1 d . .
N4' N 0.6713(2) 0.88009(19) 0.25895(7) 0.0147(4) Uani 1 1 d . .
N5' N 0.5810(2) 0.8405(2) 0.30034(8) 0.0166(4) Uani 1 1 d . .
C6' C 0.4428(3) 0.8861(2) 0.30141(9) 0.0176(5) Uani 1 1 d . .
C6A' C 0.3709(3) 0.9750(2) 0.26557(9) 0.0176(5) Uani 1 1 d . .
H6AB H 0.3029 1.0389 0.2820 0.021 Uiso 1 1 calc R U
C7' C 0.3293(3) 0.9396(2) 0.20928(10) 0.0161(5) Uani 1 1 d . .
H7'A H 0.2387 0.9858 0.1940 0.019 Uiso 1 1 calc R U
C7A' C 0.4747(3) 1.0168(2) 0.22105(9) 0.0176(5) Uani 1 1 d . .
H7AB H 0.4683 1.1050 0.2116 0.021 Uiso 1 1 calc R U
C8' C 0.6324(3) 0.9623(2) 0.22111(9) 0.0156(5) Uani 1 1 d . .
C9' C 0.3443(3) 0.8117(2) 0.19066(9) 0.0175(5) Uani 1 1 d . .
C10' C 0.2271(3) 0.6685(3) 0.13299(11) 0.0268(6) Uani 1 1 d . .
H10C H 0.3348 0.6338 0.1317 0.032 Uiso 1 1 calc R U
H10D H 0.1856 0.6718 0.0969 0.032 Uiso 1 1 calc R U
C11' C 0.1225(4) 0.5882(3) 0.16597(12) 0.0334(7) Uani 1 1 d . .
H11D H 0.1169 0.5067 0.1504 0.050 Uiso 1 1 calc R U
H11E H 0.0164 0.6234 0.1676 0.050 Uiso 1 1 calc R U
H11F H 0.1663 0.5824 0.2012 0.050 Uiso 1 1 calc R U

loop_
_atom_site_aniso_label
_atom_site_aniso_U_11
_atom_site_aniso_U_22
_atom_site_aniso_U_33
_atom_site_aniso_U_23
_atom_site_aniso_U_13
_atom_site_aniso_U_12
Br1 0.01483(12) 0.02373(13) 0.01904(12) 0.00202(10) 0.00644(10) -0.00148(10)
Cl1 0.0170(3) 0.0259(3) 0.0152(3) -0.0020(2) -0.0012(2) -0.0036(2)
O1 0.0228(9) 0.0200(9) 0.0324(10) 0.0051(8) 0.0139(8) 0.0007(7)
O2 0.0150(8) 0.0158(9) 0.0255(9) 0.0025(7) 0.0054(7) 0.0024(7)
N1 0.0140(9) 0.0175(11) 0.0181(10) -0.0015(8) 0.0015(8) 0.0005(8)
C2 0.0123(11) 0.0185(12) 0.0203(12) -0.0008(10) 0.0017(9) -0.0006(10)
C3 0.0110(10) 0.0177(12) 0.0164(11) 0.0019(10) 0.0047(9) 0.0004(9)
N4 0.0110(9) 0.0162(10) 0.0139(9) -0.0005(8) 0.0010(8) 0.0000(8)
N5 0.0148(10) 0.0175(10) 0.0142(10) 0.0011(8) 0.0015(8) 0.0006(8)
C6 0.0166(11) 0.0133(11) 0.0149(11) -0.0017(9) 0.0002(10) 0.0011(10)
C6A 0.0125(11) 0.0142(11) 0.0163(11) -0.0008(9) 0.0019(9) -0.0027(9)
C7 0.0114(11) 0.0172(12) 0.0158(11) -0.0015(9) 0.0033(9) 0.0002(9)
C7A 0.0130(10) 0.0163(11) 0.0140(11) 0.0010(9) 0.0026(10) 0.0002(10)
C8 0.0152(11) 0.0143(12) 0.0139(11) 0.0008(10) 0.0031(9) 0.0031(10)
C9 0.0128(11) 0.0193(12) 0.0163(11) -0.0010(10) 0.0006(10) 0.0004(10)
C10 0.0258(12) 0.0143(12) 0.0347(14) 0.0065(11) 0.0037(12) 0.0026(11)
C11 0.052(2) 0.0218(14) 0.0423(18) 0.0054(14) 0.0161(16) 0.0155(14)
Br1' 0.01841(12) 0.02164(13) 0.02344(13) 0.00274(11) -0.00455(10) 0.00227(10)
Cl1' 0.0223(3) 0.0424(4) 0.0196(3) 0.0089(3) 0.0074(2) 0.0053(3)
O1' 0.0227(9) 0.0197(9) 0.0289(9) -0.0027(8) -0.0083(8) 0.0052(8)
O2' 0.0251(9) 0.0219(10) 0.0201(9) -0.0039(8) -0.0071(7) 0.0028(8)
N1' 0.0194(10) 0.0212(11) 0.0176(10) 0.0020(9) 0.0009(8) -0.0020(9)
C2' 0.0157(11) 0.0229(12) 0.0211(12) -0.0013(10) 0.0014(11) -0.0025(10)
C3' 0.0150(12) 0.0187(12) 0.0178(12) 0.0001(10) -0.0013(9) 0.0003(10)
N4' 0.0131(10) 0.0171(10) 0.0138(9) 0.0019(8) 0.0009(8) -0.0002(8)
N5' 0.0175(10) 0.0195(10) 0.0128(9) 0.0017(8) 0.0001(8) -0.0020(8)
C6' 0.0187(12) 0.0212(12) 0.0128(11) -0.0010(10) 0.0009(10) -0.0028(10)
C6A' 0.0175(11) 0.0196(12) 0.0158(11) -0.0027(10) 0.0007(10) 0.0034(11)
C7' 0.0155(12) 0.0167(12) 0.0162(11) 0.0016(10) -0.0027(9) 0.0014(9)
C7A' 0.0201(12) 0.0165(12) 0.0162(12) 0.0017(9) -0.0016(9) -0.0012(10)
C8' 0.0183(11) 0.0142(11) 0.0141(11) 0.0009(9) -0.0024(9) -0.0026(10)
C9' 0.0163(12) 0.0217(13) 0.0143(11) 0.0007(9) 0.0016(9) -0.0010(10)
C10' 0.0315(15) 0.0262(14) 0.0227(14) -0.0107(12) -0.0079(11) 0.0050(12)
C11' 0.0397(17) 0.0221(15) 0.0384(16) -0.0014(12) -0.0139(14) 0.0003(13)

loop_
_atom_type_symbol
_atom_type_description
_atom_type_scat_dispersion_real
_atom_type_scat_dispersion_imag
_atom_type_scat_source
C C 0.0181 0.0091 'International Tables Vol C Tables 4.2.6.8 and 6.1.1.4'
H H 0.0000 0.0000 'International Tables Vol C Tables 4.2.6.8 and 6.1.1.4'
N N 0.0311 0.0180 'International Tables Vol C Tables 4.2.6.8 and 6.1.1.4'
O O 0.0492 0.0322 'International Tables Vol C Tables 4.2.6.8 and 6.1.1.4'
Cl Cl 0.3639 0.7018 'International Tables Vol C Tables 4.2.6.8 and 6.1.1.4'
Br Br -0.6763 1.2805 'International Tables Vol C Tables 4.2.6.8 and 6.1.1.4'

loop_
_geom_angle_atom_site_label_1
_geom_angle_atom_site_label_2
_geom_angle_atom_site_label_3
_geom_angle
C9 O2 C10 116.81(19)
C8 N1 C2 106.0(2)
C3 C2 N1 109.7(2)
C3 C2 H2A 125.1
N1 C2 H2A 125.1
C2 C3 N4 106.4(2)
C2 C3 Br1 130.55(18)
N4 C3 Br1 122.76(18)
N5 N4 C8 128.3(2)
N5 N4 C3 125.68(19)
C8 N4 C3 106.0(2)
C6 N5 N4 114.02(19)
N5 C6 C6A 128.8(2)
N5 C6 Cl1 115.21(18)
C6A C6 Cl1 115.92(18)
C6 C6A C7A 115.19(19)
C6 C6A C7 121.2(2)
C7A C6A C7 60.02(15)
C6 C6A H6AA 116.1
C7A C6A H6AA 116.1
C7 C6A H6AA 116.1
C9 C7 C7A 121.8(2)
C9 C7 C6A 119.7(2)
C7A C7 C6A 59.54(15)
C9 C7 H7A 114.9
C7A C7 H7A 114.9
C6A C7 H7A 114.9
C8 C7A C6A 114.27(19)
C8 C7A C7 121.8(2)
C6A C7A C7 60.44(15)
C8 C7A H7AA 116.1
C6A C7A H7AA 116.1
C7 C7A H7AA 116.1
N1 C8 N4 111.9(2)
N1 C8 C7A 128.9(2)
N4 C8 C7A 119.1(2)
O1 C9 O2 125.4(2)
O1 C9 C7 125.8(2)
O2 C9 C7 108.9(2)
O2 C10 C11 106.7(2)
O2 C10 H10A 110.4
C11 C10 H10A 110.4
O2 C10 H10B 110.4
C11 C10 H10B 110.4
H10A C10 H10B 108.6
C10 C11 H11A 109.5
C10 C11 H11B 109.5
H11A C11 H11B 109.5
C10 C11 H11C 109.5
H11A C11 H11C 109.5
H11B C11 H11C 109.5
C9' O2' C10' 116.6(2)
C8' N1' C2' 105.5(2)
C3' C2' N1' 110.3(2)
C3' C2' H2'A 124.9
N1' C2' H2'A 124.9
C2' C3' N4' 105.9(2)
C2' C3' Br1' 133.43(19)
N4' C3' Br1' 120.68(18)
C8' N4' N5' 128.4(2)
C8' N4' C3' 106.6(2)
N5' N4' C3' 125.0(2)
C6' N5' N4' 113.8(2)
N5' C6' C6A' 128.8(2)
N5' C6' Cl1' 115.57(19)
C6A' C6' Cl1' 115.55(18)
C6' C6A' C7A' 115.6(2)
C6' C6A' C7' 121.0(2)
C7A' C6A' C7' 60.06(15)
C6' C6A' H6AB 116.1
C7A' C6A' H6AB 116.1
C7' C6A' H6AB 116.1
C9' C7' C7A' 121.2(2)
C9' C7' C6A' 121.3(2)
C7A' C7' C6A' 59.22(15)
C9' C7' H7'A 114.7
C7A' C7' H7'A 114.7
C6A' C7' H7'A 114.7
C8' C7A' C6A' 114.0(2)
C8' C7A' C7' 120.7(2)
C6A' C7A' C7' 60.73(16)
C8' C7A' H7AB 116.5
C6A' C7A' H7AB 116.5
C7' C7A' H7AB 116.5
N1' C8' N4' 111.8(2)
N1' C8' C7A' 128.8(2)
N4' C8' C7A' 119.4(2)
O1' C9' O2' 124.8(2)
O1' C9' C7' 126.2(2)
O2' C9' C7' 108.9(2)
O2' C10' C11' 110.2(2)
O2' C10' H10C 109.6
C11' C10' H10C 109.6
O2' C10' H10D 109.6
C11' C10' H10D 109.6
H10C C10' H10D 108.1
C10' C11' H11D 109.5
C10' C11' H11E 109.5
H11D C11' H11E 109.5
C10' C11' H11F 109.5
H11D C11' H11F 109.5
H11E C11' H11F 109.5

loop_
_geom_bond_atom_site_label_1
_geom_bond_atom_site_label_2
_geom_bond_distance
Br1 C3 1.861(2)
Cl1 C6 1.731(2)
O1 C9 1.198(3)
O2 C9 1.334(3)
O2 C10 1.460(3)
N1 C8 1.302(3)
N1 C2 1.384(3)
C2 C3 1.357(3)
C2 H2A 0.9500
C3 N4 1.384(3)
N4 N5 1.371(3)
N4 C8 1.373(3)
N5 C6 1.281(3)
C6 C6A 1.473(3)
C6A C7A 1.515(3)
C6A C7 1.529(3)
C6A H6AA 1.0000
C7 C9 1.491(3)
C7 C7A 1.522(3)
C7 H7A 1.0000
C7A C8 1.469(3)
C7A H7AA 1.0000
C10 C11 1.490(4)
C10 H10A 0.9900
C10 H10B 0.9900
C11 H11A 0.9800
C11 H11B 0.9800
C11 H11C 0.9800
Br1' C3' 1.861(3)
Cl1' C6' 1.728(2)
O1' C9' 1.203(3)
O2' C9' 1.341(3)
O2' C10' 1.451(3)
N1' C8' 1.307(3)
N1' C2' 1.388(3)
C2' C3' 1.352(4)
C2' H2'A 0.9500
C3' N4' 1.386(3)
N4' C8' 1.365(3)
N4' N5' 1.379(3)
N5' C6' 1.274(3)
C6' C6A' 1.472(4)
C6A' C7A' 1.513(3)
C6A' C7' 1.536(3)
C6A' H6AB 1.0000
C7' C9' 1.489(4)
C7' C7A' 1.526(3)
C7' H7'A 1.0000
C7A' C8' 1.464(4)
C7A' H7AB 1.0000
C10' C11' 1.509(5)
C10' H10C 0.9900
C10' H10D 0.9900
C11' H11D 0.9800
C11' H11E 0.9800
C11' H11F 0.9800
